data_2214468
loop_
_publ_author_name
'Butcher, Ray J.'
'Jasinski, Jerry P.'
'Narayana, B.'
'Sarojini, B.K.'
'Bindya, S'
'Yathirajan, H. S.'

_publ_section_title
;
 2,5-Bis(3,4-dimethoxybenzylidene)cyclopentanone
;
_journal_coeditor_code ZL2029
_journal_issue 7
_journal_name_full 'Acta Crystallographica Section E'
_journal_page_first o3270
_journal_page_last o3271
_journal_paper_doi 10.1107/S1600536807029339
_journal_volume 63
_journal_year 2007
_chemical_formula_iupac 'C23 H24 O5'
_chemical_formula_moiety 'C23 H24 O5'
_chemical_formula_sum 'C23 H24 O5'
_chemical_formula_weight 380.42
_chemical_name_systematic
;
2,5-Bis(3,4-dimethoxybenzylidene)cyclopentanone
;
_space_group_IT_number 14
_symmetry_cell_setting monoclinic
_symmetry_space_group_name_Hall '-P 2ybc'
_symmetry_space_group_name_H-M 'P 1 21/c 1'
_atom_sites_solution_hydrogens geom
_atom_sites_solution_primary direct
_atom_sites_solution_secondary difmap
_cell_angle_alpha 90.00
_cell_angle_beta 92.421(2)
_cell_angle_gamma 90.00
_cell_formula_units_Z 4
_cell_length_a 7.9492(9)
_cell_length_b 8.8428(10)
_cell_length_c 27.603(3)
_cell_measurement_reflns_used 6322
_cell_measurement_temperature 173
_cell_measurement_theta_max 29.48
_cell_measurement_theta_min 2.74
_cell_volume 1938.6(4)
_computing_cell_refinement APEX2
_computing_data_collection 'APEX2 (Bruker, 2006)'
_computing_data_reduction APEX2
_computing_molecular_graphics 'ORTEP-3 (Farrugia, 1997)'
_computing_publication_material 'SHELXTL (Bruker, 2000)'
_computing_structure_refinement 'SHELXL97 (Sheldrick, 1997)'
_computing_structure_solution 'SHELXS90 (Sheldrick, 1990)'
_diffrn_ambient_temperature 173
_diffrn_measured_fraction_theta_full 0.993
_diffrn_measured_fraction_theta_max 0.955
_diffrn_measurement_device_type 'Bruker APEX II CCD area-detector'
_diffrn_measurement_method '\f and \w'
_diffrn_radiation_monochromator graphite
_diffrn_radiation_source 'fine-focus sealed tube'
_diffrn_radiation_type MoK\a
_diffrn_radiation_wavelength 0.71073
_diffrn_reflns_av_R_equivalents 0.0248
_diffrn_reflns_av_sigmaI/netI 0.0245
_diffrn_reflns_limit_h_max 10
_diffrn_reflns_limit_h_min -10
_diffrn_reflns_limit_k_max 12
_diffrn_reflns_limit_k_min -9
_diffrn_reflns_limit_l_max 37
_diffrn_reflns_limit_l_min -37
_diffrn_reflns_number 21225
_diffrn_reflns_theta_full 25.00
_diffrn_reflns_theta_max 30.06
_diffrn_reflns_theta_min 1.48
_diffrn_standards_decay_% 0
_diffrn_standards_number 0
_exptl_absorpt_coefficient_mu 0.091
_exptl_absorpt_correction_T_max 1.000
_exptl_absorpt_correction_T_min 0.861
_exptl_absorpt_correction_type multi-scan
_exptl_absorpt_process_details '(SADABS; Sheldrick, 2003)'
_exptl_crystal_colour colorless
_exptl_crystal_density_diffrn 1.303
_exptl_crystal_density_method 'not measured'
_exptl_crystal_description plate
_exptl_crystal_F_000 808
_exptl_crystal_size_max 0.50
_exptl_crystal_size_mid 0.48
_exptl_crystal_size_min 0.27
_refine_diff_density_max 0.350
_refine_diff_density_min -0.226
_refine_ls_extinction_method none
_refine_ls_goodness_of_fit_ref 1.024
_refine_ls_hydrogen_treatment constr
_refine_ls_matrix_type full
_refine_ls_number_parameters 257
_refine_ls_number_reflns 5434
_refine_ls_number_restraints 0
_refine_ls_restrained_S_all 1.024
_refine_ls_R_factor_all 0.0602
_refine_ls_R_factor_gt 0.0474
_refine_ls_shift/su_max 0.001
_refine_ls_shift/su_mean 0.000
_refine_ls_structure_factor_coef Fsqd
_refine_ls_weighting_details 'calc w=1/[\s^2^(Fo^2^)+(0.0653P)^2^+0.4601P] where P=(Fo^2^+2Fc^2^)/3'
_refine_ls_weighting_scheme calc
_refine_ls_wR_factor_gt 0.1199
_refine_ls_wR_factor_ref 0.1281
_reflns_number_gt 4383
_reflns_number_total 5434
_reflns_threshold_expression I>2\s(I)
_cod_data_source_file zl2029.cif
_cod_data_source_block I
_cod_original_sg_symbol_H-M 'P 21/c'
_cod_database_code 2214468
_cod_database_fobs_code 2214468

loop_
_symmetry_equiv_pos_as_xyz
'x, y, z'
'-x, y+1/2, -z+1/2'
'-x, -y, -z'
'x, -y-1/2, z-1/2'

loop_
_atom_site_type_symbol
_atom_site_label
_atom_site_fract_x
_atom_site_fract_y
_atom_site_fract_z
_atom_site_U_iso_or_equiv
_atom_site_adp_type
_atom_site_calc_flag
_atom_site_refinement_flags
_atom_site_occupancy
O O1 0.81476(12) 0.25378(12) 0.56791(4) 0.0441(3) Uani d . 1
O O1A 0.63787(11) -0.20756(11) 0.30071(3) 0.0363(2) Uani d . 1
O O2A 0.38946(10) -0.05138(11) 0.32971(3) 0.0360(2) Uani d . 1
O O1B 0.11569(11) 0.80398(12) 0.71096(3) 0.0394(2) Uani d . 1
O O2B 0.00659(11) 0.69043(12) 0.62888(4) 0.0416(2) Uani d . 1
C C1 0.67617(15) 0.27066(14) 0.54724(4) 0.0292(2) Uani d . 1
C C2 0.62053(14) 0.20262(13) 0.50019(4) 0.0264(2) Uani d . 1
C C3 0.44328(14) 0.25268(13) 0.48725(4) 0.0263(2) Uani d . 1
H H3A 0.3677 0.1640 0.4836 0.032 Uiso calc R 1
H H3B 0.4394 0.3096 0.4563 0.032 Uiso calc R 1
C C4 0.38814(14) 0.35517(14) 0.52927(4) 0.0264(2) Uani d . 1
H H4A 0.3577 0.4572 0.5170 0.032 Uiso calc R 1
H H4B 0.2894 0.3112 0.5448 0.032 Uiso calc R 1
C C5 0.53647(14) 0.36409(13) 0.56496(4) 0.0264(2) Uani d . 1
C C1A 0.72554(14) 0.11349(14) 0.47582(4) 0.0289(2) Uani d . 1
H H1AA 0.8338 0.1006 0.4912 0.035 Uiso calc R 1
C C2A 0.70094(14) 0.03375(13) 0.42997(4) 0.0261(2) Uani d . 1
C C3A 0.83432(14) -0.05166(14) 0.41327(4) 0.0300(2) Uani d . 1
H H3AA 0.9381 -0.0537 0.4316 0.036 Uiso calc R 1
C C4A 0.81865(14) -0.13364(15) 0.37044(4) 0.0305(3) Uani d . 1
H H4AA 0.9110 -0.1913 0.3599 0.037 Uiso calc R 1
C C5A 0.66858(14) -0.13152(14) 0.34312(4) 0.0282(2) Uani d . 1
C C6A 0.53173(13) -0.04561(14) 0.35913(4) 0.0270(2) Uani d . 1
C C7A 0.54844(14) 0.03504(13) 0.40180(4) 0.0269(2) Uani d . 1
H H7AA 0.4559 0.0924 0.4124 0.032 Uiso calc R 1
C C8A 0.77269(18) -0.29440(18) 0.28243(5) 0.0421(3) Uani d . 1
H H8AA 0.7333 -0.3476 0.2529 0.063 Uiso calc R 1
H H8AB 0.8114 -0.3682 0.3069 0.063 Uiso calc R 1
H H8AC 0.8659 -0.2270 0.2749 0.063 Uiso calc R 1
C C9A 0.24621(15) 0.02963(17) 0.34540(5) 0.0369(3) Uani d . 1
H H9AA 0.1519 0.0158 0.3218 0.055 Uiso calc R 1
H H9AB 0.2736 0.1374 0.3481 0.055 Uiso calc R 1
H H9AC 0.2148 -0.0088 0.3771 0.055 Uiso calc R 1
C C1B 0.55581(14) 0.43827(14) 0.60739(4) 0.0287(2) Uani d . 1
H H1BA 0.6626 0.4251 0.6236 0.034 Uiso calc R 1
C C2B 0.44034(14) 0.53533(14) 0.63258(4) 0.0270(2) Uani d . 1
C C3B 0.49604(15) 0.59992(15) 0.67642(4) 0.0321(3) Uani d . 1
H H3BA 0.6086 0.5825 0.6880 0.039 Uiso calc R 1
C C4B 0.39165(16) 0.68903(15) 0.70360(4) 0.0332(3) Uani d . 1
H H4BA 0.4324 0.7299 0.7337 0.040 Uiso calc R 1
C C5B 0.22851(15) 0.71848(14) 0.68699(4) 0.0301(2) Uani d . 1
C C6B 0.16958(14) 0.65609(14) 0.64237(4) 0.0291(2) Uani d . 1
C C7B 0.27334(14) 0.56639(14) 0.61594(4) 0.0278(2) Uani d . 1
H H7BA 0.2321 0.5247 0.5860 0.033 Uiso calc R 1
C C8B 0.18210(19) 0.88207(18) 0.75296(5) 0.0444(3) Uani d . 1
H H8BA 0.0956 0.9491 0.7653 0.067 Uiso calc R 1
H H8BB 0.2800 0.9421 0.7443 0.067 Uiso calc R 1
H H8BC 0.2162 0.8085 0.7780 0.067 Uiso calc R 1
C C9B -0.05314(17) 0.6372(2) 0.58261(6) 0.0497(4) Uani d . 1
H H9BA -0.1684 0.6733 0.5760 0.075 Uiso calc R 1
H H9BB -0.0519 0.5264 0.5824 0.075 Uiso calc R 1
H H9BC 0.0198 0.6754 0.5576 0.075 Uiso calc R 1

loop_
_atom_site_aniso_label
_atom_site_aniso_U_11
_atom_site_aniso_U_22
_atom_site_aniso_U_33
_atom_site_aniso_U_12
_atom_site_aniso_U_13
_atom_site_aniso_U_23
O1 0.0382(5) 0.0514(6) 0.0414(5) 0.0209(4) -0.0143(4) -0.0106(5)
O1A 0.0337(4) 0.0433(6) 0.0320(4) 0.0100(4) 0.0021(3) -0.0113(4)
O2A 0.0249(4) 0.0460(6) 0.0366(5) 0.0072(4) -0.0038(3) -0.0109(4)
O1B 0.0330(4) 0.0439(6) 0.0415(5) -0.0023(4) 0.0055(4) -0.0180(4)
O2B 0.0237(4) 0.0534(6) 0.0471(5) 0.0050(4) -0.0058(4) -0.0182(5)
C1 0.0311(5) 0.0274(6) 0.0287(5) 0.0075(4) -0.0035(4) 0.0006(4)
C2 0.0289(5) 0.0232(5) 0.0268(5) 0.0038(4) -0.0018(4) 0.0024(4)
C3 0.0252(5) 0.0264(6) 0.0272(5) 0.0014(4) -0.0003(4) -0.0008(4)
C4 0.0244(5) 0.0271(6) 0.0277(5) 0.0012(4) 0.0002(4) -0.0009(4)
C5 0.0275(5) 0.0246(6) 0.0269(5) 0.0039(4) -0.0015(4) 0.0034(4)
C1A 0.0271(5) 0.0287(6) 0.0304(6) 0.0039(4) -0.0031(4) 0.0012(5)
C2A 0.0251(5) 0.0243(6) 0.0290(5) 0.0032(4) 0.0014(4) 0.0018(4)
C3A 0.0240(5) 0.0324(6) 0.0336(6) 0.0043(4) -0.0004(4) 0.0009(5)
C4A 0.0253(5) 0.0336(6) 0.0330(6) 0.0063(4) 0.0055(4) -0.0005(5)
C5A 0.0284(5) 0.0291(6) 0.0276(5) 0.0017(4) 0.0043(4) -0.0020(4)
C6A 0.0221(5) 0.0288(6) 0.0300(5) 0.0015(4) 0.0003(4) 0.0002(4)
C7A 0.0234(5) 0.0274(6) 0.0301(5) 0.0042(4) 0.0035(4) -0.0013(4)
C8A 0.0437(7) 0.0458(8) 0.0373(7) 0.0151(6) 0.0081(6) -0.0077(6)
C9A 0.0234(5) 0.0486(8) 0.0386(7) 0.0070(5) 0.0001(5) -0.0015(6)
C1B 0.0287(5) 0.0302(6) 0.0267(5) 0.0056(4) -0.0050(4) 0.0023(4)
C2B 0.0278(5) 0.0287(6) 0.0242(5) 0.0025(4) -0.0028(4) 0.0012(4)
C3B 0.0305(6) 0.0374(7) 0.0276(5) 0.0040(5) -0.0078(4) -0.0016(5)
C4B 0.0364(6) 0.0373(7) 0.0255(5) -0.0013(5) -0.0052(5) -0.0060(5)
C5B 0.0303(5) 0.0296(6) 0.0305(6) -0.0031(5) 0.0027(4) -0.0054(5)
C6B 0.0231(5) 0.0319(6) 0.0322(6) -0.0016(4) -0.0019(4) -0.0034(5)
C7B 0.0271(5) 0.0303(6) 0.0257(5) -0.0008(4) -0.0027(4) -0.0036(4)
C8B 0.0472(8) 0.0455(8) 0.0413(7) -0.0106(6) 0.0103(6) -0.0193(6)
C9B 0.0262(6) 0.0704(11) 0.0513(8) 0.0032(6) -0.0120(6) -0.0175(8)

loop_
_atom_type_symbol
_atom_type_description
_atom_type_scat_dispersion_real
_atom_type_scat_dispersion_imag
_atom_type_scat_source
C C 0.0033 0.0016 'International Tables Vol C Tables 4.2.6.8 and 6.1.1.4'
H H 0.0000 0.0000 'International Tables Vol C Tables 4.2.6.8 and 6.1.1.4'
O O 0.0106 0.0060 'International Tables Vol C Tables 4.2.6.8 and 6.1.1.4'

loop_
_geom_angle_atom_site_label_1
_geom_angle_atom_site_label_2
_geom_angle_atom_site_label_3
_geom_angle
C5A O1A C8A 117.32(10)
C6A O2A C9A 116.87(9)
C5B O1B C8B 115.62(10)
C6B O2B C9B 116.58(10)
O1 C1 C2 125.91(11)
O1 C1 C5 125.71(11)
C2 C1 C5 108.38(9)
C1A C2 C1 120.43(10)
C1A C2 C3 130.28(11)
C1 C2 C3 109.29(9)
C2 C3 C4 106.61(9)
C2 C3 H3A 110.4
C4 C3 H3A 110.4
C2 C3 H3B 110.4
C4 C3 H3B 110.4
H3A C3 H3B 108.6
C5 C4 C3 106.37(9)
C5 C4 H4A 110.5
C3 C4 H4A 110.5
C5 C4 H4B 110.5
C3 C4 H4B 110.5
H4A C4 H4B 108.6
C1B C5 C1 119.93(10)
C1B C5 C4 130.72(10)
C1 C5 C4 109.34(10)
C2 C1A C2A 130.85(11)
C2 C1A H1AA 114.6
C2A C1A H1AA 114.6
C3A C2A C7A 117.96(10)
C3A C2A C1A 118.26(10)
C7A C2A C1A 123.76(10)
C4A C3A C2A 121.45(11)
C4A C3A H3AA 119.3
C2A C3A H3AA 119.3
C5A C4A C3A 120.08(10)
C5A C4A H4AA 120.0
C3A C4A H4AA 120.0
O1A C5A C4A 125.46(10)
O1A C5A C6A 114.93(10)
C4A C5A C6A 119.61(11)
O2A C6A C7A 125.11(10)
O2A C6A C5A 115.04(10)
C7A C6A C5A 119.85(10)
C6A C7A C2A 121.04(10)
C6A C7A H7AA 119.5
C2A C7A H7AA 119.5
O1A C8A H8AA 109.5
O1A C8A H8AB 109.5
H8AA C8A H8AB 109.5
O1A C8A H8AC 109.5
H8AA C8A H8AC 109.5
H8AB C8A H8AC 109.5
O2A C9A H9AA 109.5
O2A C9A H9AB 109.5
H9AA C9A H9AB 109.5
O2A C9A H9AC 109.5
H9AA C9A H9AC 109.5
H9AB C9A H9AC 109.5
C5 C1B C2B 130.72(10)
C5 C1B H1BA 114.6
C2B C1B H1BA 114.6
C3B C2B C7B 117.53(10)
C3B C2B C1B 118.24(10)
C7B C2B C1B 124.22(10)
C4B C3B C2B 121.82(11)
C4B C3B H3BA 119.1
C2B C3B H3BA 119.1
C5B C4B C3B 120.12(11)
C5B C4B H4BA 119.9
C3B C4B H4BA 119.9
O1B C5B C4B 124.75(11)
O1B C5B C6B 116.03(11)
C4B C5B C6B 119.22(11)
O2B C6B C7B 124.47(11)
O2B C6B C5B 115.27(10)
C7B C6B C5B 120.26(10)
C6B C7B C2B 121.04(10)
C6B C7B H7BA 119.5
C2B C7B H7BA 119.5
O1B C8B H8BA 109.5
O1B C8B H8BB 109.5
H8BA C8B H8BB 109.5
O1B C8B H8BC 109.5
H8BA C8B H8BC 109.5
H8BB C8B H8BC 109.5
O2B C9B H9BA 109.5
O2B C9B H9BB 109.5
H9BA C9B H9BB 109.5
O2B C9B H9BC 109.5
H9BA C9B H9BC 109.5
H9BB C9B H9BC 109.5

loop_
_geom_bond_atom_site_label_1
_geom_bond_atom_site_label_2
_geom_bond_distance
O1 C1 1.2282(14)
O1A C5A 1.3631(14)
O1A C8A 1.4278(15)
O2A C6A 1.3652(14)
O2A C9A 1.4280(14)
O1B C5B 1.3652(15)
O1B C8B 1.4310(16)
O2B C6B 1.3671(14)
O2B C9B 1.4236(17)
C1 C2 1.4819(16)
C1 C5 1.4836(16)
C2 C1A 1.3483(16)
C2 C3 1.5054(15)
C3 C4 1.5498(16)
C3 H3A 0.9900
C3 H3B 0.9900
C4 C5 1.5064(15)
C4 H4A 0.9900
C4 H4B 0.9900
C5 C1B 1.3454(16)
C1A C2A 1.4546(16)
C1A H1AA 0.9500
C2A C3A 1.3959(16)
C2A C7A 1.4123(15)
C3A C4A 1.3881(17)
C3A H3AA 0.9500
C4A C5A 1.3842(16)
C4A H4AA 0.9500
C5A C6A 1.4129(15)
C6A C7A 1.3787(16)
C7A H7AA 0.9500
C8A H8AA 0.9800
C8A H8AB 0.9800
C8A H8AC 0.9800
C9A H9AA 0.9800
C9A H9AB 0.9800
C9A H9AC 0.9800
C1B C2B 1.4548(16)
C1B H1BA 0.9500
C2B C3B 1.3933(16)
C2B C7B 1.4133(15)
C3B C4B 1.3876(18)
C3B H3BA 0.9500
C4B C5B 1.3819(17)
C4B H4BA 0.9500
C5B C6B 1.4114(16)
C6B C7B 1.3758(17)
C7B H7BA 0.9500
C8B H8BA 0.9800
C8B H8BB 0.9800
C8B H8BC 0.9800
C9B H9BA 0.9800
C9B H9BB 0.9800
C9B H9BC 0.9800

loop_
_geom_hbond_atom_site_label_D
_geom_hbond_atom_site_label_H
_geom_hbond_atom_site_label_A
_geom_hbond_site_symmetry_A
_geom_hbond_distance_DH
_geom_hbond_distance_HA
_geom_hbond_distance_DA
_geom_hbond_angle_DHA
C4B H4BA O1A 4_566 0.95 2.42 3.2556(15) 146.1

loop_
_geom_torsion_atom_site_label_1
_geom_torsion_atom_site_label_2
_geom_torsion_atom_site_label_3
_geom_torsion_atom_site_label_4
_geom_torsion
O1 C1 C2 C1A -0.3(2)
C5 C1 C2 C1A 179.10(11)
O1 C1 C2 C3 -179.31(13)
C5 C1 C2 C3 0.12(13)
C1A C2 C3 C4 -179.60(12)
C1 C2 C3 C4 -0.75(13)
C2 C3 C4 C5 1.09(12)
O1 C1 C5 C1B -0.6(2)
C2 C1 C5 C1B 179.94(11)
O1 C1 C5 C4 -179.98(13)
C2 C1 C5 C4 0.59(13)
C3 C4 C5 C1B 179.71(12)
C3 C4 C5 C1 -1.04(13)
C1 C2 C1A C2A 179.44(12)
C3 C2 C1A C2A -1.8(2)
C2 C1A C2A C3A -179.99(13)
C2 C1A C2A C7A -1.4(2)
C7A C2A C3A C4A -0.23(18)
C1A C2A C3A C4A 178.44(11)
C2A C3A C4A C5A 0.24(19)
C8A O1A C5A C4A -1.26(19)
C8A O1A C5A C6A 179.05(11)
C3A C4A C5A O1A -179.72(12)
C3A C4A C5A C6A -0.04(18)
C9A O2A C6A C7A -1.76(18)
C9A O2A C6A C5A 177.88(11)
O1A C5A C6A O2A -0.11(16)
C4A C5A C6A O2A -179.82(11)
O1A C5A C6A C7A 179.55(11)
C4A C5A C6A C7A -0.16(18)
O2A C6A C7A C2A 179.80(11)
C5A C6A C7A C2A 0.17(18)
C3A C2A C7A C6A 0.02(17)
C1A C2A C7A C6A -178.56(11)
C1 C5 C1B C2B -179.78(12)
C4 C5 C1B C2B -0.6(2)
C5 C1B C2B C3B -179.06(13)
C5 C1B C2B C7B 2.2(2)
C7B C2B C3B C4B 1.34(19)
C1B C2B C3B C4B -177.47(12)
C2B C3B C4B C5B -1.3(2)
C8B O1B C5B C4B 8.17(19)
C8B O1B C5B C6B -172.51(12)
C3B C4B C5B O1B 179.72(12)
C3B C4B C5B C6B 0.4(2)
C9B O2B C6B C7B -4.6(2)
C9B O2B C6B C5B 176.11(13)
O1B C5B C6B O2B 0.33(17)
C4B C5B C6B O2B 179.69(12)
O1B C5B C6B C7B -179.01(11)
C4B C5B C6B C7B 0.35(19)
O2B C6B C7B C2B -179.56(12)
C5B C6B C7B C2B -0.28(19)
C3B C2B C7B C6B -0.54(18)
C1B C2B C7B C6B 178.18(12)

loop_
_cod_related_entry_id
_cod_related_entry_database
_cod_related_entry_code
1 ChemSpider 4651673
